data_7038529
loop_
_publ_author_name
'Sarkar, Tukki'
'Banerjee, Samya'
'Mukherjee, Sanjoy'
'Hussain, Akhtar'

_publ_section_title
;
 Mitochondrial selectivity and remarkable photocytotoxicity of a
 ferrocenyl neodymium(iii) complex of terpyridine and curcumin in cancer
 cells.
;
_journal_issue 15
_journal_name_full 'Dalton transactions (Cambridge, England : 2003)'
_journal_page_first 6424
_journal_page_last 6438
_journal_paper_doi 10.1039/c5dt04775g
_journal_volume 45
_journal_year 2016
_chemical_formula_moiety 'C26 H22 N5 Nd O8'
_chemical_formula_sum 'C26 H22 N5 Nd O8'
_chemical_formula_weight 676.73
_chemical_name_systematic
;
 ?
;
_chemical_properties_physical Light-sensitive
_space_group_IT_number 2
_symmetry_cell_setting triclinic
_symmetry_space_group_name_Hall '-P 1'
_symmetry_space_group_name_H-M 'P -1'
_atom_sites_solution_hydrogens geom
_atom_sites_solution_primary direct
_atom_sites_solution_secondary difmap
_audit_creation_method SHELXL-97
_audit_update_record
;
2015-09-18 deposited with the CCDC.
2016-02-23 downloaded from the CCDC.
;
_cell_angle_alpha 77.029(2)
_cell_angle_beta 81.295(2)
_cell_angle_gamma 70.083(2)
_cell_formula_units_Z 2
_cell_length_a 9.5473(5)
_cell_length_b 10.7596(6)
_cell_length_c 14.1625(8)
_cell_measurement_temperature 293(2)
_cell_volume 1328.46(13)
_computing_cell_refinement 'Bruker Smart'
_computing_data_collection 'Bruker Smart'
_computing_data_reduction 'Bruker Saint'
_computing_molecular_graphics 'Ortep-3 for Windows (Farrugia, 1997)'
_computing_publication_material 'WinGX publication routines (Farrugia, 1999)'
_computing_structure_refinement 'SHELXL-97 (Sheldrick, 2008)'
_computing_structure_solution 'SHELXL-97 (Sheldrick, 1997)'
_diffrn_ambient_temperature 293(2)
_diffrn_detector_area_resol_mean 0.3
_diffrn_measured_fraction_theta_full 1.000
_diffrn_measured_fraction_theta_max 1.000
_diffrn_measurement_device_type 'Bruker Smart CCD Area Detector'
_diffrn_measurement_method 'omega scans'
_diffrn_radiation_monochromator graphite
_diffrn_radiation_source 'fine-focus sealed tube'
_diffrn_radiation_type MoK\a
_diffrn_radiation_wavelength 0.71073
_diffrn_reflns_av_R_equivalents 0.0262
_diffrn_reflns_av_sigmaI/netI 0.0230
_diffrn_reflns_limit_h_max 11
_diffrn_reflns_limit_h_min -11
_diffrn_reflns_limit_k_max 13
_diffrn_reflns_limit_k_min -13
_diffrn_reflns_limit_l_max 17
_diffrn_reflns_limit_l_min -17
_diffrn_reflns_number 21812
_diffrn_reflns_theta_full 26.00
_diffrn_reflns_theta_max 26.00
_diffrn_reflns_theta_min 1.48
_exptl_absorpt_coefficient_mu 2.013
_exptl_absorpt_correction_T_max 0.3368
_exptl_absorpt_correction_T_min 0.2528
_exptl_absorpt_correction_type empirical
_exptl_absorpt_process_details SADABS(Sheldrick,1997)
_exptl_crystal_colour Colorless
_exptl_crystal_density_diffrn 1.692
_exptl_crystal_density_method 'not measured'
_exptl_crystal_description Hexagonal
_exptl_crystal_F_000 674
_exptl_crystal_preparation 'Magnetic properties'
_exptl_crystal_size_max 0.75
_exptl_crystal_size_mid 0.65
_exptl_crystal_size_min 0.55
_refine_diff_density_max 0.580
_refine_diff_density_min -0.348
_refine_diff_density_rms 0.059
_refine_ls_extinction_method none
_refine_ls_goodness_of_fit_ref 1.055
_refine_ls_hydrogen_treatment constr
_refine_ls_matrix_type full
_refine_ls_number_parameters 361
_refine_ls_number_reflns 5242
_refine_ls_number_restraints 0
_refine_ls_restrained_S_all 1.055
_refine_ls_R_factor_all 0.0278
_refine_ls_R_factor_gt 0.0236
_refine_ls_shift/su_max 0.001
_refine_ls_shift/su_mean 0.000
_refine_ls_structure_factor_coef Fsqd
_refine_ls_weighting_details 'calc w=1/[\s^2^(Fo^2^)+(0.0345P)^2^+0.2390P] where P=(Fo^2^+2Fc^2^)/3'
_refine_ls_weighting_scheme calc
_refine_ls_wR_factor_gt 0.0583
_refine_ls_wR_factor_ref 0.0600
_reflns_number_gt 4759
_reflns_number_total 5242
_reflns_threshold_expression >2\s(I)
_cod_data_source_file c5dt04775g2.cif
_cod_data_source_block CEJ_AH2
_cod_depositor_comments
;
The following automatic conversions were performed:

'_symmetry_cell_setting' value 'Triclinic' changed to 'triclinic'
according to
/usr/data/users/saulius/crontab/automatic-downloads/rss-feeds/RSC/lib/dictionaries/cif_core.dic
dictionary named 'cif_core.dic' version 2.4.2 from 2011-04-26.

Automatic conversion script
Id: cif_fix_values 4268 2015-11-12 08:31:59Z antanas 

 Adding full bibliography for 7038529.cif.
;
_cod_original_cell_volume 1328.47(13)
_cod_database_code 7038529

loop_
_symmetry_equiv_pos_as_xyz
'x, y, z'
'-x, -y, -z'

loop_
_atom_site_label
_atom_site_type_symbol
_atom_site_fract_x
_atom_site_fract_y
_atom_site_fract_z
_atom_site_U_iso_or_equiv
_atom_site_adp_type
_atom_site_occupancy
_atom_site_symmetry_multiplicity
_atom_site_calc_flag
_atom_site_refinement_flags
Nd1 Nd 0.306314(14) 0.334502(13) 0.248803(9) 0.04064(6) Uani 1 1 d .
O8 O 0.2360(2) 0.5565(2) 0.31046(17) 0.0649(6) Uani 1 1 d .
O2 O 0.1964(2) 0.4846(2) 0.11299(14) 0.0545(5) Uani 1 1 d .
O1 O 0.4736(2) 0.2808(2) 0.11388(14) 0.0583(5) Uani 1 1 d .
O6 O 0.4593(2) 0.4892(2) 0.24913(19) 0.0711(7) Uani 1 1 d .
N2 N 0.2733(2) 0.2683(2) 0.43966(15) 0.0386(4) Uani 1 1 d .
C20 C 0.8110(3) 0.1294(3) 0.3300(3) 0.0620(8) Uani 1 1 d .
H14 H 0.9010 0.1141 0.2915 0.074 Uiso 1 1 calc R
N1 N 0.0379(2) 0.3989(2) 0.33090(15) 0.0446(5) Uani 1 1 d .
O3 O 0.3252(3) 0.0885(2) 0.29152(18) 0.0726(6) Uani 1 1 d .
O5 O 0.1724(3) 0.2028(3) 0.1859(2) 0.0843(8) Uani 1 1 d .
N3 N 0.5459(2) 0.2047(2) 0.34097(16) 0.0468(5) Uani 1 1 d .
N5 N 0.3634(3) 0.5712(3) 0.29351(19) 0.0529(6) Uani 1 1 d .
C25 C 0.2297(3) 0.5016(3) 0.0219(2) 0.0475(6) Uani 1 1 d .
C17 C 0.5419(3) 0.1776(2) 0.43823(19) 0.0424(6) Uani 1 1 d .
N4 N 0.2323(3) 0.0920(3) 0.2361(2) 0.0670(7) Uani 1 1 d .
C5 C 0.0069(3) 0.3642(2) 0.42671(18) 0.0382(5) Uani 1 1 d .
C14 C 0.2366(3) 0.1973(2) 0.64205(19) 0.0438(6) Uani 1 1 d .
C13 C 0.2159(3) 0.1630(2) 0.75009(18) 0.0484(7) Uani 1 1 d .
C22 C 0.6080(4) 0.2506(3) -0.0372(2) 0.0674(9) Uani 1 1 d .
H16 H 0.6764 0.1814 0.0048 0.101 Uiso 1 1 calc R
H18 H 0.6561 0.3140 -0.0730 0.101 Uiso 1 1 calc R
H17 H 0.5779 0.2109 -0.0817 0.101 Uiso 1 1 calc R
C4 C -0.1398(3) 0.3929(3) 0.4663(2) 0.0525(7) Uani 1 1 d .
H4 H -0.1608 0.3675 0.5328 0.063 Uiso 1 1 calc R
C16 C 0.3928(3) 0.2050(2) 0.49264(19) 0.0405(6) Uani 1 1 d .
C15 C 0.3767(3) 0.1682(3) 0.5928(2) 0.0467(6) Uani 1 1 d .
H11 H 0.4609 0.1235 0.6272 0.056 Uiso 1 1 calc R
C6 C 0.1364(3) 0.2950(2) 0.48720(18) 0.0393(5) Uani 1 1 d .
C2 C -0.2223(3) 0.4967(3) 0.3102(2) 0.0528(7) Uani 1 1 d .
H2 H -0.2980 0.5423 0.2688 0.063 Uiso 1 1 calc R
C1 C -0.0758(3) 0.4656(3) 0.2755(2) 0.0517(7) Uani 1 1 d .
H1 H -0.0537 0.4924 0.2094 0.062 Uiso 1 1 calc R
C7 C 0.1148(3) 0.2625(3) 0.58747(19) 0.0440(6) Uani 1 1 d .
H5 H 0.0185 0.2844 0.6181 0.053 Uiso 1 1 calc R
C26 C 0.1197(4) 0.6137(3) -0.0385(2) 0.0665(8) Uani 1 1 d .
H22 H 0.0363 0.6566 0.0030 0.100 Uiso 1 1 calc R
H20 H 0.0853 0.5783 -0.0837 0.100 Uiso 1 1 calc R
H21 H 0.1669 0.6782 -0.0735 0.100 Uiso 1 1 calc R
C12 C 0.3267(4) 0.1505(3) 0.8072(2) 0.0622(8) Uani 1 1 d .
H10 H 0.4171 0.1612 0.7783 0.075 Uiso 1 1 calc R
O7 O 0.3896(3) 0.6599(3) 0.3205(2) 0.0928(9) Uani 1 1 d .
C8 C 0.0828(4) 0.1450(3) 0.7948(2) 0.0589(8) Uani 1 1 d .
H6 H 0.0071 0.1531 0.7572 0.071 Uiso 1 1 calc R
C23 C 0.4729(3) 0.3215(3) 0.0227(2) 0.0485(6) Uani 1 1 d .
C3 C -0.2544(3) 0.4592(3) 0.4068(2) 0.0557(7) Uani 1 1 d .
H3 H -0.3533 0.4782 0.4327 0.067 Uiso 1 1 calc R
C10 C 0.1722(5) 0.1049(3) 0.9507(2) 0.0738(10) Uani 1 1 d .
H8 H 0.1574 0.0864 1.0181 0.089 Uiso 1 1 calc R
C21 C 0.6781(3) 0.1796(3) 0.2895(2) 0.0579(7) Uani 1 1 d .
H15 H 0.6794 0.1974 0.2221 0.069 Uiso 1 1 calc R
C18 C 0.6739(3) 0.1265(3) 0.4838(2) 0.0628(8) Uani 1 1 d .
H12 H 0.6715 0.1087 0.5513 0.075 Uiso 1 1 calc R
C11 C 0.3035(5) 0.1221(3) 0.9076(2) 0.0712(10) Uani 1 1 d .
H9 H 0.3781 0.1147 0.9458 0.085 Uiso 1 1 calc R
C19 C 0.8080(3) 0.1024(4) 0.4287(3) 0.0741(10) Uani 1 1 d .
H13 H 0.8970 0.0676 0.4588 0.089 Uiso 1 1 calc R
C24 C 0.3590(3) 0.4255(3) -0.0229(2) 0.0536(7) Uani 1 1 d .
H19 H 0.3706 0.4463 -0.0903 0.064 Uiso 1 1 calc R
O4 O 0.2021(4) -0.0071(3) 0.2325(3) 0.1308(14) Uani 1 1 d .
C9 C 0.0623(4) 0.1148(3) 0.8953(2) 0.0709(9) Uani 1 1 d .
H7 H -0.0265 0.1013 0.9251 0.085 Uiso 1 1 calc R

loop_
_atom_site_aniso_label
_atom_site_aniso_U_11
_atom_site_aniso_U_22
_atom_site_aniso_U_33
_atom_site_aniso_U_23
_atom_site_aniso_U_13
_atom_site_aniso_U_12
Nd1 0.03471(9) 0.04822(9) 0.03422(9) -0.00445(6) -0.00412(6) -0.00862(6)
O8 0.0542(12) 0.0748(14) 0.0708(15) -0.0298(11) 0.0140(11) -0.0248(11)
O2 0.0505(11) 0.0615(12) 0.0405(11) -0.0045(9) -0.0067(9) -0.0059(9)
O1 0.0503(11) 0.0647(12) 0.0449(12) -0.0079(9) 0.0021(9) -0.0031(10)
O6 0.0429(12) 0.0655(14) 0.1048(19) -0.0236(13) 0.0091(12) -0.0185(11)
N2 0.0373(11) 0.0421(11) 0.0352(11) -0.0043(9) -0.0068(9) -0.0112(9)
C20 0.0369(15) 0.0606(18) 0.082(2) -0.0126(16) -0.0018(15) -0.0088(13)
N1 0.0361(11) 0.0593(13) 0.0380(12) -0.0063(10) -0.0084(9) -0.0142(10)
O3 0.0903(17) 0.0587(13) 0.0707(15) 0.0025(11) -0.0348(14) -0.0234(12)
O5 0.0824(17) 0.0685(15) 0.107(2) -0.0206(14) -0.0511(16) -0.0089(13)
N3 0.0358(11) 0.0541(13) 0.0465(13) -0.0049(10) -0.0052(10) -0.0113(10)
N5 0.0493(14) 0.0541(14) 0.0543(15) -0.0043(11) -0.0064(11) -0.0178(12)
C25 0.0555(16) 0.0489(15) 0.0412(15) -0.0043(12) -0.0091(12) -0.0212(13)
C17 0.0384(13) 0.0379(13) 0.0472(15) -0.0008(11) -0.0111(11) -0.0089(10)
N4 0.0640(17) 0.0607(17) 0.083(2) -0.0190(15) -0.0131(15) -0.0223(14)
C5 0.0356(12) 0.0415(13) 0.0396(14) -0.0095(10) -0.0057(10) -0.0127(10)
C14 0.0532(15) 0.0413(13) 0.0377(14) -0.0043(11) -0.0073(12) -0.0165(12)
C13 0.0631(18) 0.0422(14) 0.0390(15) -0.0026(11) -0.0087(13) -0.0168(13)
C22 0.065(2) 0.069(2) 0.062(2) -0.0195(16) 0.0143(16) -0.0182(17)
C4 0.0423(15) 0.0685(18) 0.0444(16) -0.0119(13) -0.0011(12) -0.0148(13)
C16 0.0389(13) 0.0381(12) 0.0424(14) -0.0040(11) -0.0103(11) -0.0089(10)
C15 0.0496(15) 0.0435(14) 0.0445(15) 0.0006(11) -0.0152(12) -0.0126(12)
C6 0.0389(13) 0.0400(13) 0.0394(14) -0.0074(10) -0.0052(11) -0.0122(10)
C2 0.0405(15) 0.0613(17) 0.0584(18) -0.0115(14) -0.0157(13) -0.0134(13)
C1 0.0430(15) 0.0709(18) 0.0413(15) -0.0066(13) -0.0114(12) -0.0173(14)
C7 0.0440(14) 0.0482(14) 0.0393(14) -0.0088(11) -0.0023(11) -0.0141(12)
C26 0.076(2) 0.0670(19) 0.0517(18) -0.0052(15) -0.0230(16) -0.0129(17)
C12 0.079(2) 0.0679(19) 0.0436(17) 0.0003(14) -0.0157(15) -0.0315(17)
O7 0.0886(19) 0.0783(17) 0.130(3) -0.0366(17) -0.0041(17) -0.0411(15)
C8 0.0629(19) 0.0641(18) 0.0427(16) -0.0063(14) -0.0030(14) -0.0143(15)
C23 0.0523(16) 0.0505(15) 0.0478(16) -0.0150(13) 0.0044(13) -0.0226(13)
C3 0.0336(14) 0.0724(19) 0.0609(19) -0.0206(15) -0.0017(13) -0.0126(13)
C10 0.102(3) 0.067(2) 0.0375(17) -0.0037(15) -0.0061(18) -0.012(2)
C21 0.0419(15) 0.0676(19) 0.0582(18) -0.0103(15) -0.0004(13) -0.0125(14)
C18 0.0475(17) 0.073(2) 0.0575(19) 0.0025(15) -0.0184(14) -0.0090(15)
C11 0.098(3) 0.071(2) 0.0484(19) -0.0017(16) -0.0252(19) -0.030(2)
C19 0.0377(16) 0.078(2) 0.095(3) -0.002(2) -0.0238(17) -0.0040(15)
C24 0.0610(18) 0.0618(17) 0.0360(15) -0.0059(13) -0.0028(13) -0.0195(15)
O4 0.140(3) 0.079(2) 0.200(4) -0.031(2) -0.060(3) -0.045(2)
C9 0.074(2) 0.074(2) 0.0475(18) -0.0011(16) 0.0065(17) -0.0137(18)

loop_
_atom_type_symbol
_atom_type_description
_atom_type_scat_dispersion_real
_atom_type_scat_dispersion_imag
_atom_type_scat_source
C C 0.0033 0.0016 'International Tables Vol C Tables 4.2.6.8 and 6.1.1.4'
H H 0.0000 0.0000 'International Tables Vol C Tables 4.2.6.8 and 6.1.1.4'
N N 0.0061 0.0033 'International Tables Vol C Tables 4.2.6.8 and 6.1.1.4'
O O 0.0106 0.0060 'International Tables Vol C Tables 4.2.6.8 and 6.1.1.4'
Nd Nd -0.1943 3.0179 'International Tables Vol C Tables 4.2.6.8 and 6.1.1.4'

loop_
_geom_angle_atom_site_label_1
_geom_angle_atom_site_label_2
_geom_angle_atom_site_label_3
_geom_angle
O2 Nd1 O1 73.59(7)
O2 Nd1 O3 124.72(7)
O1 Nd1 O3 86.74(8)
O2 Nd1 O6 87.98(8)
O1 Nd1 O6 81.91(8)
O3 Nd1 O6 140.47(8)
O2 Nd1 O5 76.78(8)
O1 Nd1 O5 81.97(9)
O3 Nd1 O5 49.15(8)
O6 Nd1 O5 160.38(10)
O2 Nd1 O8 80.40(7)
O1 Nd1 O8 124.73(7)
O3 Nd1 O8 146.25(8)
O6 Nd1 O8 48.83(7)
O5 Nd1 O8 137.52(8)
O2 Nd1 N1 84.31(7)
O1 N1 N1 150.62(7)
O3 Nd1 N1 90.34(8)
O6 Nd1 N1 117.03(7)
O5 Nd1 N1 74.16(8)
O8 Nd1 N1 68.28(7)
O2 Nd1 N3 148.64(7)
O1 Nd1 N3 82.09(7)
O3 Nd1 N3 72.05(7)
O6 Nd1 N3 68.95(7)
O5 Nd1 N3 119.56(7)
O8 Nd1 N3 98.22(7)
N1 Nd1 N3 124.60(7)
O2 Nd1 N2 144.02(6)
O1 Nd1 N2 142.33(7)
O3 Nd1 N2 72.12(7)
O6 Nd1 N2 94.74(7)
O5 Nd1 N2 104.85(8)
O8 Nd1 N2 74.81(7)
N1 Nd1 N2 62.53(6)
N3 Nd1 N2 62.09(7)
O2 Nd1 N4 100.66(8)
O1 Nd1 N4 83.85(8)
O3 Nd1 N4 24.74(7)
O6 Nd1 N4 160.54(8)
O5 Nd1 N4 24.41(8)
O8 Nd1 N4 149.51(8)
N1 Nd1 N4 81.44(8)
N3 Nd1 N4 96.01(8)
N2 Nd1 N4 88.46(7)
O2 Nd1 N5 85.22(7)
O1 Nd1 N5 104.15(7)
O3 Nd1 N5 150.06(7)
O6 Nd1 N5 24.23(7)
O5 Nd1 N5 158.60(7)
O8 Nd1 N5 24.70(6)
N1 Nd1 N5 92.80(7)
N3 Nd1 N5 81.79(7)
N2 Nd1 N5 83.02(6)
N4 Nd1 N5 171.25(8)
N5 O8 Nd1 96.97(16)
C25 O2 Nd1 135.58(18)
C23 O1 Nd1 135.42(18)
N5 O6 Nd1 97.73(16)
C6 N2 C16 118.0(2)
C6 N2 Nd1 120.76(15)
C16 N2 Nd1 121.24(16)
C21 C20 C19 117.8(3)
C1 N1 C5 118.3(2)
C1 N1 Nd1 118.86(18)
C5 N1 Nd1 122.77(16)
N4 O3 Nd1 97.91(17)
N4 O5 Nd1 96.61(18)
C21 N3 C17 118.9(2)
C21 N3 Nd1 118.34(19)
C17 N3 Nd1 122.21(16)
O7 N5 O6 122.6(3)
O7 N5 O8 121.3(3)
O6 N5 O8 116.0(2)
O7 N5 Nd1 173.7(2)
O6 N5 Nd1 58.05(14)
O8 N5 Nd1 58.33(14)
O2 C25 C24 124.4(3)
O2 C25 C26 116.1(3)
C24 C25 C26 119.5(3)
N3 C17 C18 120.0(3)
N3 C17 C16 117.2(2)
C18 C17 C16 122.8(3)
O4 N4 O5 121.7(3)
O4 N4 O3 121.9(3)
O5 N4 O3 116.3(3)
O4 N4 Nd1 179.0(3)
O5 N4 Nd1 58.97(15)
O3 N4 Nd1 57.36(14)
N1 C5 C4 120.5(2)
N1 C5 C6 117.1(2)
C4 C5 C6 122.4(2)
C15 C14 C7 117.5(2)
C15 C14 C13 121.7(2)
C7 C14 C13 120.7(3)
C12 C13 C8 119.0(3)
C12 C13 C14 121.1(3)
C8 C13 C14 120.0(3)
C3 C4 C5 119.6(3)
N2 C16 C15 121.7(2)
N2 C16 C17 116.7(2)
C15 C16 C17 121.6(2)
C14 C15 C16 120.5(2)
N2 C6 C7 122.4(2)
N2 C6 C5 116.7(2)
C7 C6 C5 120.9(2)
C3 C2 C1 118.1(3)
N1 C1 C2 123.8(3)
C14 C7 C6 119.9(3)
C13 C12 C11 120.1(3)
C13 C8 C9 120.2(3)
O1 C23 C24 124.4(3)
O1 C23 C22 116.0(3)
C24 C23 C22 119.6(3)
C2 C3 C4 119.6(3)
C11 C10 C9 120.3(3)
N3 C21 C20 123.7(3)
C19 C18 C17 119.5(3)
C10 C11 C12 120.5(3)
C20 C19 C18 120.0(3)
C25 C24 C23 126.5(3)
C10 C9 C8 120.1(3)

loop_
_geom_bond_atom_site_label_1
_geom_bond_atom_site_label_2
_geom_bond_distance
Nd1 O2 2.3391(18)
Nd1 O1 2.3407(19)
Nd1 O3 2.528(2)
Nd1 O6 2.562(2)
Nd1 O5 2.566(2)
Nd1 O8 2.566(2)
Nd1 N1 2.578(2)
Nd1 N3 2.607(2)
Nd1 N2 2.635(2)
Nd1 N4 2.974(3)
Nd1 N5 2.992(3)
O8 N5 1.260(3)
O2 C25 1.268(3)
O1 C23 1.268(3)
O6 N5 1.239(3)
N2 C6 1.345(3)
N2 C16 1.352(3)
C20 C21 1.358(4)
C20 C19 1.360(5)
N1 C1 1.336(3)
N1 C5 1.340(3)
O3 N4 1.256(3)
O5 N4 1.237(4)
N3 C21 1.332(4)
N3 C17 1.340(3)
N5 O7 1.214(3)
C25 C24 1.380(4)
C25 C26 1.495(4)
C17 C18 1.386(4)
C17 C16 1.480(4)
N4 O4 1.209(4)
C5 C4 1.385(4)
C5 C6 1.491(3)
C14 C15 1.380(4)
C14 C7 1.384(4)
C14 C13 1.490(4)
C13 C12 1.381(4)
C13 C8 1.387(4)
C22 C23 1.501(4)
C4 C3 1.376(4)
C16 C15 1.384(4)
C6 C7 1.385(4)
C2 C3 1.356(4)
C2 C1 1.363(4)
C12 C11 1.385(4)
C8 C9 1.387(4)
C23 C24 1.382(4)
C10 C11 1.362(5)
C10 C9 1.365(5)
C18 C19 1.370(5)
